data_7132583
loop_
_publ_author_name
'Pietraru, Marie-H&#xe9;l&#xe8;ne'
'Ponsard, Louise'
'Lentz, Nicolas'
'Thu&#xe9;ry, Pierre'
'Nicolas, Emmanuel'
'Cantat, Thibault'

_publ_section_title
;
 Fluorophosphoniums as Lewis acids in organometallic catalysis:
 application to the carbonylation of &#x3b2;-lactones.
;
_journal_issue 8
_journal_name_full 'Chemical communications (Cambridge, England)'
_journal_page_first 1043
_journal_page_last 1046
_journal_paper_doi 10.1039/d3cc04282k
_journal_volume 60
_journal_year 2024
_chemical_formula_sum 'C22 H33 Co F O4 P'
_chemical_formula_weight 470.38
_space_group_crystal_system orthorhombic
_space_group_IT_number 62
_space_group_name_Hall '-P 2ac 2n'
_space_group_name_H-M_alt 'P n m a'
_atom_sites_solution_hydrogens geom
_atom_sites_solution_primary dual
_atom_sites_solution_secondary difmap
_audit_update_record
;
2023-08-03 deposited with the CCDC.	2023-12-10 downloaded from the CCDC.
;
_cell_angle_alpha 90
_cell_angle_beta 90
_cell_angle_gamma 90
_cell_formula_units_Z 4
_cell_length_a 16.5748(4)
_cell_length_b 13.6875(3)
_cell_length_c 10.2341(3)
_cell_measurement_reflns_used 9899
_cell_measurement_temperature 100(2)
_cell_measurement_theta_max 34.8327
_cell_measurement_theta_min 2.3388
_cell_volume 2321.79(10)
_computing_cell_refinement 'SAINT V8.40A (Bruker Nano, Inc., 2019)'
_computing_data_collection 'Bruker Instrument Service vV6.2.10'
_computing_data_reduction 'SAINT V8.40A (Bruker Nano, Inc., 2019)'
_computing_molecular_graphics 'shelXle (C.B. Huebschle, rev 958)'
_computing_structure_refinement 'SHELXL-2018/3 (Sheldrick, 2018)'
_computing_structure_solution 'XT, VERSION 2014/5'
_diffrn_ambient_temperature 100(2)
_diffrn_detector_area_resol_mean 7.41
_diffrn_detector_type 'Bruker PHOTON III area detector'
_diffrn_measured_fraction_theta_full 0.999
_diffrn_measured_fraction_theta_max 0.999
_diffrn_measurement_device 'Kappa diffractometer'
_diffrn_measurement_device_type 'Bruker D8 Quest'
_diffrn_measurement_method '\f and \w scans'
_diffrn_radiation_monochromator 'multilayer mirror optics'
_diffrn_radiation_type MoK\a
_diffrn_radiation_wavelength 0.71073
_diffrn_reflns_av_R_equivalents 0.0430
_diffrn_reflns_av_unetI/netI 0.0147
_diffrn_reflns_limit_h_max 23
_diffrn_reflns_limit_h_min -23
_diffrn_reflns_limit_k_max 19
_diffrn_reflns_limit_k_min -19
_diffrn_reflns_limit_l_max 14
_diffrn_reflns_limit_l_min -14
_diffrn_reflns_number 72276
_diffrn_reflns_theta_full 30.50
_diffrn_reflns_theta_max 30.50
_diffrn_reflns_theta_min 2.34
_diffrn_source 'microfocus sealed X-ray tube'
_diffrn_source_current 1.4
_diffrn_source_type 'Incoatec I\ms 70 W'
_diffrn_source_voltage 50
_exptl_absorpt_coefficient_mu 0.840
_exptl_absorpt_correction_T_max 0.75
_exptl_absorpt_correction_T_min 0.68
_exptl_absorpt_correction_type multi-scan
_exptl_absorpt_process_details
;
SADABS-2016/2 - Bruker AXS area detector scaling and absorption correction
;
_exptl_crystal_colour 'translucent colourless'
_exptl_crystal_density_diffrn 1.346
_exptl_crystal_density_method 'not measured'
_exptl_crystal_description parallelepiped
_exptl_crystal_F_000 992
_exptl_crystal_size_max 0.111
_exptl_crystal_size_mid 0.084
_exptl_crystal_size_min 0.066
_refine_diff_density_max 0.384
_refine_diff_density_min -0.405
_refine_ls_extinction_method none
_refine_ls_goodness_of_fit_ref 1.076
_refine_ls_hydrogen_treatment constr
_refine_ls_matrix_type full
_refine_ls_number_parameters 148
_refine_ls_number_reflns 3679
_refine_ls_number_restraints 0
_refine_ls_restrained_S_all 1.076
_refine_ls_R_factor_all 0.0325
_refine_ls_R_factor_gt 0.0261
_refine_ls_shift/su_max 0.001
_refine_ls_shift/su_mean 0.000
_refine_ls_structure_factor_coef Fsqd
_refine_ls_weighting_details 'w=1/[\s^2^(Fo^2^)+(0.0303P)^2^+0.9612P] where P=(Fo^2^+2Fc^2^)/3'
_refine_ls_weighting_scheme calc
_refine_ls_wR_factor_gt 0.0657
_refine_ls_wR_factor_ref 0.0712
_reflns_number_gt 3234
_reflns_number_total 3679
_reflns_threshold_expression 'I > 2\s(I)'
_cod_data_source_file d3cc04282k2.cif
_cod_data_source_block II
_cod_depositor_comments
;
The following automatic conversions were performed:

data item '_exptl_absorpt_correction_type' value 'Multi-Scan' was
changed to 'multi-scan' in accordance with the
/home/data/users/saulius/crontab/automatic-downloads/rss-feeds/RSC/lib/dictionaries/cif_core.dic
dictionary named 'cif_core.dic' version 2.4.2 last updated on
2011-04-26.

Automatic conversion script
Id: cif_fix_values 8170 2020-07-09 18:12:32Z antanas 

 Adding full bibliography for 7132582--7132584.cif.
;
_cod_database_code 7132583

loop_
_space_group_symop_operation_xyz
'x, y, z'
'-x+1/2, -y, z+1/2'
'-x, y+1/2, -z'
'x+1/2, -y+1/2, -z+1/2'
'-x, -y, -z'
'x-1/2, y, -z-1/2'
'x, -y-1/2, z'
'-x-1/2, y-1/2, z-1/2'

loop_
_atom_site_type_symbol
_atom_site_label
_atom_site_fract_x
_atom_site_fract_y
_atom_site_fract_z
_atom_site_U_iso_or_equiv
_atom_site_adp_type
_atom_site_calc_flag
_atom_site_refinement_flags_adp
_atom_site_refinement_flags_occupancy
_atom_site_refinement_flags_posn
_atom_site_occupancy
_atom_site_disorder_assembly
_atom_site_disorder_group
Co Co1 0.84159(2) 0.75 0.63937(2) 0.01836(6) Uani d T P S 1 . .
P P1 0.65188(2) 0.75 0.15695(4) 0.01734(8) Uani d T P S 1 . .
F F1 0.72324(6) 0.75 0.25556(10) 0.0279(2) Uani d T P S 1 . .
O O1 0.88072(8) 0.75 0.36209(12) 0.0325(3) Uani d T P S 1 . .
O O2 0.66636(8) 0.75 0.66619(16) 0.0420(4) Uani d T P S 1 . .
O O3 0.91649(6) 0.92149(7) 0.75679(9) 0.0359(2) Uani d . . . 1 . .
C C1 0.86453(10) 0.75 0.47171(16) 0.0233(3) Uani d T P S 1 . .
C C2 0.73559(11) 0.75 0.65668(16) 0.0267(3) Uani d T P S 1 . .
C C3 0.88568(7) 0.85396(8) 0.71150(11) 0.0239(2) Uani d . . . 1 . .
C C4 0.66274(6) 0.63719(8) 0.06907(11) 0.0205(2) Uani d . . . 1 . .
H H4 0.655023 0.584088 0.134996 0.025 Uiso calc U . R 1 . .
C C5 0.59710(8) 0.62137(9) -0.03493(12) 0.0292(2) Uani d . . . 1 . .
H H5A 0.54311 0.629366 0.005027 0.035 Uiso calc U . R 1 . .
H H5B 0.602918 0.670567 -0.105206 0.035 Uiso calc U . R 1 . .
C C6 0.60509(10) 0.51842(9) -0.09239(13) 0.0345(3) Uani d . . . 1 . .
H H6A 0.592928 0.469587 -0.023801 0.041 Uiso calc U . R 1 . .
H H6B 0.565275 0.510076 -0.163632 0.041 Uiso calc U . R 1 . .
C C7 0.68989(12) 0.50027(9) -0.14578(14) 0.0414(4) Uani d . . . 1 . .
H H7A 0.69388 0.432104 -0.177458 0.05 Uiso calc U . R 1 . .
H H7B 0.699852 0.544323 -0.22079 0.05 Uiso calc U . R 1 . .
C C8 0.75332(9) 0.51767(9) -0.04227(16) 0.0382(3) Uani d . . . 1 . .
H H8A 0.807539 0.507058 -0.080299 0.046 Uiso calc U . R 1 . .
H H8B 0.745906 0.470279 0.029819 0.046 Uiso calc U . R 1 . .
C C9 0.74782(8) 0.62184(9) 0.01188(14) 0.0301(3) Uani d . . . 1 . .
H H9A 0.7579 0.669711 -0.058771 0.036 Uiso calc U . R 1 . .
H H9B 0.788967 0.631567 0.080779 0.036 Uiso calc U . R 1 . .
C C10 0.56287(9) 0.75 0.25630(14) 0.0183(3) Uani d T P S 1 . .
H H10 0.515368 0.750001 0.19605 0.022 Uiso calc U P R 1 . .
C C11 0.55702(8) 0.84238(9) 0.34107(13) 0.0308(3) Uani d . . . 1 . .
H H11A 0.603614 0.845299 0.401463 0.037 Uiso calc U . R 1 . .
H H11B 0.55855 0.901071 0.28459 0.037 Uiso calc U . R 1 . .
C C12 0.47834(8) 0.84129(9) 0.41970(13) 0.0321(3) Uani d . . . 1 . .
H H12A 0.476389 0.899654 0.476743 0.039 Uiso calc U . R 1 . .
H H12B 0.431993 0.844665 0.358858 0.039 Uiso calc U . R 1 . .
C C13 0.47095(11) 0.75 0.50318(16) 0.0269(3) Uani d T P S 1 . .
H H13A 0.418107 0.749999 0.548285 0.032 Uiso calc U P R 1 . .
H H13B 0.513813 0.750001 0.570541 0.032 Uiso calc U P R 1 . .

loop_
_atom_site_aniso_label
_atom_site_aniso_U_11
_atom_site_aniso_U_22
_atom_site_aniso_U_33
_atom_site_aniso_U_12
_atom_site_aniso_U_13
_atom_site_aniso_U_23
Co1 0.02283(11) 0.01659(10) 0.01566(10) 0 0.00037(7) 0
P1 0.01548(17) 0.01912(17) 0.01741(17) 0 0.00107(13) 0
F1 0.0200(4) 0.0385(5) 0.0252(5) 0 -0.0049(4) 0
O1 0.0283(6) 0.0488(8) 0.0205(6) 0 0.0037(5) 0
O2 0.0262(7) 0.0600(10) 0.0399(8) 0 0.0017(6) 0
O3 0.0504(6) 0.0236(4) 0.0336(5) -0.0097(4) -0.0016(4) -0.0028(4)
C1 0.0202(7) 0.0264(7) 0.0231(7) 0 -0.0001(6) 0
C2 0.0298(8) 0.0293(8) 0.0211(7) 0 0.0003(6) 0
C3 0.0317(6) 0.0200(5) 0.0200(5) 0.0001(4) 0.0008(4) 0.0024(4)
C4 0.0223(5) 0.0189(4) 0.0204(5) 0.0031(4) 0.0048(4) 0.0007(4)
C5 0.0365(6) 0.0228(5) 0.0282(6) 0.0043(5) -0.0056(5) -0.0053(4)
C6 0.0519(8) 0.0227(5) 0.0287(6) 0.0020(5) -0.0025(6) -0.0051(5)
C7 0.0733(11) 0.0199(6) 0.0309(7) 0.0033(6) 0.0228(7) -0.0013(5)
C8 0.0415(7) 0.0230(6) 0.0503(8) 0.0079(5) 0.0257(7) 0.0028(5)
C9 0.0273(6) 0.0242(5) 0.0387(7) 0.0037(5) 0.0146(5) 0.0010(5)
C10 0.0176(6) 0.0199(6) 0.0173(6) 0 0.0028(5) 0
C11 0.0384(7) 0.0205(5) 0.0335(6) -0.0034(5) 0.0169(5) -0.0050(4)
C12 0.0390(7) 0.0255(6) 0.0318(6) 0.0029(5) 0.0170(5) -0.0020(5)
C13 0.0284(8) 0.0316(8) 0.0207(7) 0 0.0075(6) 0

loop_
_atom_type_symbol
_atom_type_description
_atom_type_scat_dispersion_real
_atom_type_scat_dispersion_imag
_atom_type_scat_source
C C 0.0033 0.0016 'International Tables Vol C Tables 4.2.6.8 and 6.1.1.4'
H H 0.0000 0.0000 'International Tables Vol C Tables 4.2.6.8 and 6.1.1.4'
Co Co 0.3494 0.9721 'International Tables Vol C Tables 4.2.6.8 and 6.1.1.4'
F F 0.0171 0.0103 'International Tables Vol C Tables 4.2.6.8 and 6.1.1.4'
O O 0.0106 0.0060 'International Tables Vol C Tables 4.2.6.8 and 6.1.1.4'
P P 0.1023 0.0942 'International Tables Vol C Tables 4.2.6.8 and 6.1.1.4'

loop_
_geom_angle_atom_site_label_1
_geom_angle_atom_site_label_2
_geom_angle_atom_site_label_3
_geom_angle_site_symmetry_1
_geom_angle_site_symmetry_3
_geom_angle
_geom_angle_publ_flag
C1 Co1 C3 . 7_575 108.63(5) ?
C1 Co1 C3 . . 108.63(5) ?
C3 Co1 C3 7_575 . 107.74(7) ?
C1 Co1 C2 . . 108.25(8) ?
C3 Co1 C2 7_575 . 111.76(5) ?
C3 Co1 C2 . . 111.76(5) ?
F1 P1 C10 . . 104.96(7) ?
F1 P1 C4 . . 104.41(4) ?
C10 P1 C4 . . 111.51(4) ?
F1 P1 C4 . 7_575 104.41(4) ?
C10 P1 C4 . 7_575 111.51(4) ?
C4 P1 C4 . 7_575 118.57(7) ?
O1 C1 Co1 . . 179.04(15) ?
O2 C2 Co1 . . 179.09(16) ?
O3 C3 Co1 . . 178.09(11) ?
C5 C4 C9 . . 111.43(10) ?
C5 C4 P1 . . 113.39(8) ?
C9 C4 P1 . . 113.52(8) ?
C5 C4 H4 . . 105.9 ?
C9 C4 H4 . . 105.9 ?
P1 C4 H4 . . 105.9 ?
C6 C5 C4 . . 109.52(10) ?
C6 C5 H5A . . 109.8 ?
C4 C5 H5A . . 109.8 ?
C6 C5 H5B . . 109.8 ?
C4 C5 H5B . . 109.8 ?
H5A C5 H5B . . 108.2 ?
C7 C6 C5 . . 111.47(12) ?
C7 C6 H6A . . 109.3 ?
C5 C6 H6A . . 109.3 ?
C7 C6 H6B . . 109.3 ?
C5 C6 H6B . . 109.3 ?
H6A C6 H6B . . 108.0 ?
C8 C7 C6 . . 111.32(11) ?
C8 C7 H7A . . 109.4 ?
C6 C7 H7A . . 109.4 ?
C8 C7 H7B . . 109.4 ?
C6 C7 H7B . . 109.4 ?
H7A C7 H7B . . 108.0 ?
C7 C8 C9 . . 111.01(12) ?
C7 C8 H8A . . 109.4 ?
C9 C8 H8A . . 109.4 ?
C7 C8 H8B . . 109.4 ?
C9 C8 H8B . . 109.4 ?
H8A C8 H8B . . 108.0 ?
C8 C9 C4 . . 108.58(10) ?
C8 C9 H9A . . 110.0 ?
C4 C9 H9A . . 110.0 ?
C8 C9 H9B . . 110.0 ?
C4 C9 H9B . . 110.0 ?
H9A C9 H9B . . 108.4 ?
C11 C10 C11 . 7_575 110.76(13) ?
C11 C10 P1 . . 111.86(8) ?
C11 C10 P1 7_575 . 111.86(8) ?
C11 C10 H10 . . 107.4 ?
C11 C10 H10 7_575 . 107.4 ?
P1 C10 H10 . . 107.4 ?
C12 C11 C10 . . 110.01(11) ?
C12 C11 H11A . . 109.7 ?
C10 C11 H11A . . 109.7 ?
C12 C11 H11B . . 109.7 ?
C10 C11 H11B . . 109.7 ?
H11A C11 H11B . . 108.2 ?
C13 C12 C11 . . 111.85(11) ?
C13 C12 H12A . . 109.2 ?
C11 C12 H12A . . 109.2 ?
C13 C12 H12B . . 109.2 ?
C11 C12 H12B . . 109.2 ?
H12A C12 H12B . . 107.9 ?
C12 C13 C12 . 7_575 110.73(14) ?
C12 C13 H13A . . 109.5 ?
C12 C13 H13A 7_575 . 109.5 ?
C12 C13 H13B . . 109.5 ?
C12 C13 H13B 7_575 . 109.5 ?
H13A C13 H13B . . 108.1 ?

loop_
_geom_bond_atom_site_label_1
_geom_bond_atom_site_label_2
_geom_bond_site_symmetry_2
_geom_bond_distance
_geom_bond_publ_flag
Co1 C1 . 1.7575(17) ?
Co1 C3 7_575 1.7617(11) ?
Co1 C3 . 1.7618(12) ?
Co1 C2 . 1.7659(18) ?
P1 F1 . 1.5547(10) ?
P1 C10 . 1.7918(15) ?
P1 C4 . 1.7960(11) ?
P1 C4 7_575 1.7960(11) ?
O1 C1 . 1.153(2) ?
O2 C2 . 1.152(2) ?
O3 C3 . 1.1533(14) ?
C4 C5 . 1.5373(16) ?
C4 C9 . 1.5411(15) ?
C4 H4 . 1.0 ?
C5 C6 . 1.5327(17) ?
C5 H5A . 0.99 ?
C5 H5B . 0.99 ?
C6 C7 . 1.528(2) ?
C6 H6A . 0.99 ?
C6 H6B . 0.99 ?
C7 C8 . 1.511(3) ?
C7 H7A . 0.99 ?
C7 H7B . 0.99 ?
C8 C9 . 1.5325(18) ?
C8 H8A . 0.99 ?
C8 H8B . 0.99 ?
C9 H9A . 0.99 ?
C9 H9B . 0.99 ?
C10 C11 . 1.5366(14) ?
C10 C11 7_575 1.5366(14) ?
C10 H10 . 1.0 ?
C11 C12 . 1.5323(17) ?
C11 H11A . 0.99 ?
C11 H11B . 0.99 ?
C12 C13 . 1.5186(15) ?
C12 H12A . 0.99 ?
C12 H12B . 0.99 ?
C13 H13A . 0.99 ?
C13 H13B . 0.99 ?
